data_4088758
loop_
_publ_author_name
'Carpenter, Alex E.'
'Chan, Chinglin'
'Rheingold, Arnold L.'
'Figueroa, Joshua S.'

_publ_section_title
;
 A Well-Defined Isocyano Analogue of HCo(CO)4. 2: Relative Br\/onsted
 Acidity as a Function of Isocyanide Ligation
;
_journal_issue 14
_journal_name_full Organometallics
_journal_page_first 2319
_journal_paper_doi 10.1021/acs.organomet.6b00375
_journal_volume 35
_journal_year 2016
_chemical_formula_moiety 'C28 H25 Co N O3, C36 H30 N P2, C6 H5 F'
_chemical_formula_sum 'C70 H60 Co F N2 O3 P2'
_chemical_formula_weight 1117.07
_chemical_melting_point ?
_chemical_name_common PPN[Co(CNArMes2)(CO)3]
_space_group_crystal_system triclinic
_space_group_IT_number 2
_space_group_name_Hall '-P 1'
_space_group_name_H-M_alt 'P -1'
_atom_sites_solution_hydrogens geom
_audit_creation_date 2015-04-07
_audit_creation_method
;
Olex2 1.2
(compiled 2015.01.26 svn.r3150 for OlexSys, GUI svn.r4998)
;
_cell_angle_alpha 106.515(2)
_cell_angle_beta 96.958(3)
_cell_angle_gamma 96.827(2)
_cell_formula_units_Z 2
_cell_length_a 12.5064(7)
_cell_length_b 15.3040(8)
_cell_length_c 16.2449(9)
_cell_measurement_reflns_used 9961
_cell_measurement_temperature 100
_cell_measurement_theta_max 25.355
_cell_measurement_theta_min 2.205
_cell_volume 2920.4(3)
_computing_cell_refinement 'SAINT v8.34A (Bruker, 2013)'
_computing_data_reduction 'SAINT v8.34A (Bruker, 2013)'
_computing_molecular_graphics 'Olex2 (Dolomanov et al., 2009)'
_computing_publication_material 'Olex2 (Dolomanov et al., 2009)'
_computing_structure_refinement 'XL (Sheldrick, 2008)'
_diffrn_ambient_temperature 100
_diffrn_detector 'Bruker APEX-II CCD'
_diffrn_detector_area_resol_mean 7.9
_diffrn_detector_type 'CCD Area Detector'
_diffrn_measured_fraction_theta_full 0.975
_diffrn_measured_fraction_theta_max 0.959
_diffrn_measurement_device 'Kappa Four-Circle Diffractometer'
_diffrn_measurement_device_type 'Bruker APEX-II CCD'
_diffrn_measurement_method '\w and \f scans'
_diffrn_radiation_monochromator 'Double Bounce Multilayer Mirrors'
_diffrn_radiation_probe x-ray
_diffrn_radiation_type MoK\a
_diffrn_radiation_wavelength 0.71073
_diffrn_reflns_av_R_equivalents 0.0440
_diffrn_reflns_av_unetI/netI 0.0477
_diffrn_reflns_Laue_measured_fraction_full 0.975
_diffrn_reflns_Laue_measured_fraction_max 0.959
_diffrn_reflns_limit_h_max 15
_diffrn_reflns_limit_h_min -14
_diffrn_reflns_limit_k_max 18
_diffrn_reflns_limit_k_min -17
_diffrn_reflns_limit_l_max 19
_diffrn_reflns_limit_l_min -19
_diffrn_reflns_number 36934
_diffrn_reflns_point_group_measured_fraction_full 0.975
_diffrn_reflns_point_group_measured_fraction_max 0.959
_diffrn_reflns_theta_full 25.000
_diffrn_reflns_theta_max 25.506
_diffrn_reflns_theta_min 1.406
_diffrn_source 'Micro Focus Rotating Anode'
_diffrn_source_type 'Bruker TXS'
_diffrn_standards_number 0
_exptl_absorpt_coefficient_mu 0.401
_exptl_absorpt_correction_T_max 0.7452
_exptl_absorpt_correction_T_min 0.6360
_exptl_absorpt_correction_type multi-scan
_exptl_absorpt_process_details
;
SADABS-2012/1 (Bruker,2012) was used for absorption correction.
wR2(int) was 0.1319 before and 0.0517 after correction.
The Ratio of minimum to maximum transmission is 0.8535.
The \l/2 correction factor is 0.0015.
;
_exptl_crystal_colour yellow
_exptl_crystal_colour_primary yellow
_exptl_crystal_density_diffrn 1.270
_exptl_crystal_density_meas ?
_exptl_crystal_density_method 'not measured'
_exptl_crystal_description plate
_exptl_crystal_F_000 1168
_exptl_crystal_preparation 'crystalized form C6H5F and pentane at -40C'
_exptl_crystal_size_max 1.079
_exptl_crystal_size_mid 0.218
_exptl_crystal_size_min 0.113
_refine_diff_density_max 0.379
_refine_diff_density_min -0.404
_refine_diff_density_rms 0.052
_refine_ls_extinction_method none
_refine_ls_goodness_of_fit_ref 1.018
_refine_ls_hydrogen_treatment constr
_refine_ls_matrix_type full
_refine_ls_number_parameters 718
_refine_ls_number_reflns 10440
_refine_ls_number_restraints 0
_refine_ls_restrained_S_all 1.018
_refine_ls_R_factor_all 0.0527
_refine_ls_R_factor_gt 0.0367
_refine_ls_shift/su_max 0.001
_refine_ls_shift/su_mean 0.000
_refine_ls_structure_factor_coef Fsqd
_refine_ls_weighting_details 'w=1/[\s^2^(Fo^2^)+(0.0263P)^2^+2.0061P] where P=(Fo^2^+2Fc^2^)/3'
_refine_ls_weighting_scheme calc
_refine_ls_wR_factor_gt 0.0781
_refine_ls_wR_factor_ref 0.0846
_reflns_Friedel_coverage 0.000
_reflns_number_gt 8411
_reflns_number_total 10440
_reflns_threshold_expression 'I > 2\s(I)'
_cod_data_source_file om6b00375_si_002.cif
_cod_data_source_block jfig962_0m_a
_cod_depositor_comments
;
The following automatic conversions were performed:

data item '_chemical_melting_point' value 'not measured' was changed
to '?' -- the value is undefined or not given.

data item '_diffrn_radiation_probe' value 'X-ray' was changed to
'x-ray' in accordance with the
/home/saulius/struct/COD-crude-data/automatic-downloads/DataCite-retrospective/ACS/depositions/lib/dictionaries/cif_core.dic
dictionary named 'cif_core.dic' version 2.4.2 last updated on
2011-04-26.

data item '_exptl_crystal_density_meas' value 'not measured' was
changed to '?' -- the value is perceived as not measured.

Automatic conversion script
Id: cif_fix_values 6909 2019-04-08 15:41:33Z antanas 
;
_cod_database_code 4088758
_shelx_space_group_comment
;
The symmetry employed for this shelxl refinement is uniquely defined
by the following loop, which should always be used as a source of
symmetry information in preference to the above space-group names.
They are only intended as comments.
;
_shelx_estimated_absorpt_t_max 0.956
_shelx_estimated_absorpt_t_min 0.671
_olex2_refinement_description
;
1. Fixed Uiso
 At 1.2 times of:
  All C(H) groups
 At 1.5 times of:
  All C(H,H,H) groups
2.a Aromatic/amide H refined with riding coordinates:
 C7(H7), C8(H8), C9(H9), C23(H23), C26(H26), C14(H14), C17(H17), C2C(H2C),
 C3C(H3C), C4C(H4C), C5C(H5C), C6C(H6C), C8C(H8C), C9C(H9C), C10C(H10C),
 C11C(H11C), C12C(H12C), C14C(H14C), C15C(H15C), C16C(H16C), C17C(H17C),
 C18C(H18C), C20C(H20C), C21C(H21C), C22C(H22C), C23C(H23C), C24C(H24C),
 C26C(H26C), C27C(H27C), C28C(H28C), C29C(H29C), C30C(H30C), C32C(H32C),
 C33C(H33C), C34C(H34C), C35C(H35C), C36C(H36C), C3S(H3S), C4S(H4S), C2S(H2S),
 C5S(H5S), C6S(H6S)
2.b Idealised Me refined as rotating group:
 C22(H22A,H22B,H22D), C24(H24A,H24B,H24D), C28(H28A,H28B,H28D), C13(H13A,H13B,
 H13C), C16(H16A,H16B,H16D), C19(H19A,H19B,H19C)
;
_shelx_shelxl_version_number 2014/7
_olex2_submission_special_instructions 'No special instructions were received'

loop_
_space_group_symop_operation_xyz
'x, y, z'
'-x, -y, -z'

loop_
_atom_site_label
_atom_site_type_symbol
_atom_site_fract_x
_atom_site_fract_y
_atom_site_fract_z
_atom_site_U_iso_or_equiv
_atom_site_adp_type
_atom_site_occupancy
_atom_site_site_symmetry_order
_atom_site_calc_flag
_atom_site_refinement_flags_posn
Co1 Co 0.06559(2) 0.27872(2) 0.15048(2) 0.01543(8) Uani 1 1 d .
O1 O 0.20682(12) 0.18420(10) 0.24140(10) 0.0296(4) Uani 1 1 d .
O2 O 0.09744(14) 0.23981(12) -0.03025(11) 0.0398(4) Uani 1 1 d .
O3 O -0.16450(12) 0.22096(12) 0.15060(11) 0.0380(4) Uani 1 1 d .
N1 N 0.08129(12) 0.47447(11) 0.25999(10) 0.0150(4) Uani 1 1 d .
C4 C 0.15296(16) 0.22363(14) 0.20541(13) 0.0204(5) Uani 1 1 d .
C3 C 0.08615(17) 0.25732(14) 0.04252(15) 0.0230(5) Uani 1 1 d .
C2 C -0.07218(17) 0.24152(14) 0.15042(14) 0.0218(5) Uani 1 1 d .
C1 C 0.08130(14) 0.39864(14) 0.21409(13) 0.0148(4) Uani 1 1 d .
C5 C 0.08648(15) 0.54725(13) 0.33505(12) 0.0138(4) Uani 1 1 d .
C6 C 0.00328(15) 0.60163(13) 0.34177(12) 0.0147(4) Uani 1 1 d .
C7 C 0.01105(15) 0.67458(14) 0.41730(13) 0.0175(4) Uani 1 1 d .
H7 H -0.0433 0.7134 0.4224 0.021 Uiso 1 1 calc R
C8 C 0.09661(16) 0.69183(14) 0.48539(13) 0.0192(4) Uani 1 1 d .
H8 H 0.1004 0.7417 0.5369 0.023 Uiso 1 1 calc R
C9 C 0.17655(15) 0.63602(14) 0.47802(13) 0.0180(4) Uani 1 1 d .
H9 H 0.2342 0.6475 0.5254 0.022 Uiso 1 1 calc R
C10 C 0.17447(15) 0.56383(13) 0.40326(12) 0.0147(4) Uani 1 1 d .
C20 C -0.09381(15) 0.57983(13) 0.27164(12) 0.0151(4) Uani 1 1 d .
C21 C -0.17854(15) 0.50830(14) 0.26575(13) 0.0181(4) Uani 1 1 d .
C22 C -0.17077(17) 0.44821(16) 0.32494(15) 0.0263(5) Uani 1 1 d .
H22A H -0.1093 0.4145 0.3149 0.039 Uiso 1 1 calc GR
H22B H -0.2386 0.4041 0.3126 0.039 Uiso 1 1 calc GR
H22D H -0.1594 0.4870 0.3857 0.039 Uiso 1 1 calc GR
C23 C -0.27167(16) 0.49282(14) 0.20397(13) 0.0205(5) Uani 1 1 d .
H23 H -0.3293 0.4448 0.2002 0.025 Uiso 1 1 calc R
C25 C -0.28261(16) 0.54591(14) 0.14754(13) 0.0197(5) Uani 1 1 d .
C24 C -0.38427(17) 0.52683(16) 0.08078(15) 0.0281(5) Uani 1 1 d .
H24A H -0.4355 0.5675 0.1040 0.042 Uiso 1 1 calc GR
H24B H -0.4185 0.4623 0.0673 0.042 Uiso 1 1 calc GR
H24D H -0.3649 0.5383 0.0277 0.042 Uiso 1 1 calc GR
C26 C -0.19667(16) 0.61504(14) 0.15334(13) 0.0197(5) Uani 1 1 d .
H26 H -0.2026 0.6512 0.1147 0.024 Uiso 1 1 calc R
C27 C -0.10181(15) 0.63279(14) 0.21436(13) 0.0174(4) Uani 1 1 d .
C28 C -0.00842(16) 0.70611(15) 0.21701(14) 0.0244(5) Uani 1 1 d .
H28A H 0.0014 0.7559 0.2721 0.037 Uiso 1 1 calc GR
H28B H -0.0245 0.7310 0.1684 0.037 Uiso 1 1 calc GR
H28D H 0.0586 0.6790 0.2123 0.037 Uiso 1 1 calc GR
C11 C 0.26225(15) 0.50517(14) 0.39583(12) 0.0153(4) Uani 1 1 d .
C12 C 0.36505(16) 0.54042(15) 0.38185(13) 0.0197(5) Uani 1 1 d .
C13 C 0.38649(18) 0.63453(16) 0.37020(15) 0.0294(5) Uani 1 1 d .
H13A H 0.3254 0.6424 0.3306 0.044 Uiso 1 1 calc GR
H13B H 0.4539 0.6407 0.3457 0.044 Uiso 1 1 calc GR
H13C H 0.3943 0.6818 0.4267 0.044 Uiso 1 1 calc GR
C14 C 0.44744(16) 0.48629(17) 0.37837(13) 0.0259(5) Uani 1 1 d .
H14 H 0.5171 0.5099 0.3689 0.031 Uiso 1 1 calc R
C15 C 0.43071(17) 0.39944(16) 0.38823(13) 0.0256(5) Uani 1 1 d .
C16 C 0.5214(2) 0.3425(2) 0.38743(15) 0.0431(7) Uani 1 1 d .
H16A H 0.5786 0.3652 0.3588 0.065 Uiso 1 1 calc GR
H16B H 0.4923 0.2777 0.3556 0.065 Uiso 1 1 calc GR
H16D H 0.5523 0.3477 0.4473 0.065 Uiso 1 1 calc GR
C17 C 0.32760(17) 0.36495(15) 0.39997(13) 0.0234(5) Uani 1 1 d .
H17 H 0.3146 0.3044 0.4051 0.028 Uiso 1 1 calc R
C18 C 0.24288(16) 0.41659(14) 0.40445(12) 0.0175(4) Uani 1 1 d .
C19 C 0.13212(17) 0.37617(15) 0.41726(14) 0.0236(5) Uani 1 1 d .
H19A H 0.1036 0.4229 0.4600 0.035 Uiso 1 1 calc GR
H19B H 0.1390 0.3228 0.4383 0.035 Uiso 1 1 calc GR
H19C H 0.0820 0.3566 0.3618 0.035 Uiso 1 1 calc GR
P1C P 0.38952(4) 0.79146(3) 0.08454(3) 0.01330(11) Uani 1 1 d .
P2C P 0.49174(4) 0.88665(3) 0.26828(3) 0.01333(11) Uani 1 1 d .
N1C N 0.47493(12) 0.82117(11) 0.17167(10) 0.0166(4) Uani 1 1 d .
C1C C 0.46651(15) 0.76424(13) -0.00361(13) 0.0155(4) Uani 1 1 d .
C2C C 0.42395(17) 0.76644(16) -0.08598(13) 0.0246(5) Uani 1 1 d .
H2C H 0.3552 0.7855 -0.0956 0.029 Uiso 1 1 calc R
C3C C 0.48189(18) 0.74084(17) -0.15375(14) 0.0303(6) Uani 1 1 d .
H3C H 0.4532 0.7435 -0.2097 0.036 Uiso 1 1 calc R
C4C C 0.58141(17) 0.71137(16) -0.14113(15) 0.0282(5) Uani 1 1 d .
H4C H 0.6202 0.6930 -0.1883 0.034 Uiso 1 1 calc R
C5C C 0.62367(17) 0.70887(16) -0.05968(15) 0.0277(5) Uani 1 1 d .
H5C H 0.6919 0.6887 -0.0507 0.033 Uiso 1 1 calc R
C6C C 0.56710(16) 0.73562(15) 0.00935(14) 0.0227(5) Uani 1 1 d .
H6C H 0.5971 0.7344 0.0655 0.027 Uiso 1 1 calc R
C7C C 0.31131(15) 0.87876(14) 0.06863(12) 0.0156(4) Uani 1 1 d .
C8C C 0.36613(17) 0.95624(15) 0.05356(13) 0.0214(5) Uani 1 1 d .
H8C H 0.4415 0.9602 0.0491 0.026 Uiso 1 1 calc R
C9C C 0.31111(19) 1.02725(16) 0.04515(14) 0.0289(5) Uani 1 1 d .
H9C H 0.3488 1.0802 0.0355 0.035 Uiso 1 1 calc R
C10C C 0.20081(19) 1.02106(16) 0.05083(14) 0.0301(6) Uani 1 1 d .
H10C H 0.1628 1.0695 0.0444 0.036 Uiso 1 1 calc R
C11C C 0.14645(18) 0.94478(16) 0.06570(14) 0.0286(5) Uani 1 1 d .
H11C H 0.0710 0.9410 0.0696 0.034 Uiso 1 1 calc R
C12C C 0.20082(16) 0.87352(15) 0.07504(13) 0.0213(5) Uani 1 1 d .
H12C H 0.1629 0.8213 0.0858 0.026 Uiso 1 1 calc R
C13C C 0.29717(15) 0.68890(13) 0.07674(12) 0.0153(4) Uani 1 1 d .
C14C C 0.21202(15) 0.65097(14) 0.00637(13) 0.0202(5) Uani 1 1 d .
H14C H 0.2001 0.6809 -0.0370 0.024 Uiso 1 1 calc R
C15C C 0.14538(16) 0.56979(15) 0.00021(15) 0.0252(5) Uani 1 1 d .
H15C H 0.0869 0.5446 -0.0471 0.030 Uiso 1 1 calc R
C16C C 0.16312(17) 0.52500(15) 0.06217(15) 0.0282(5) Uani 1 1 d .
H16C H 0.1175 0.4688 0.0570 0.034 Uiso 1 1 calc R
C17C C 0.24767(17) 0.56205(16) 0.13199(15) 0.0280(5) Uani 1 1 d .
H17C H 0.2596 0.5314 0.1748 0.034 Uiso 1 1 calc R
C18C C 0.31475(16) 0.64372(15) 0.13936(13) 0.0207(5) Uani 1 1 d .
H18C H 0.3727 0.6689 0.1871 0.025 Uiso 1 1 calc R
C19C C 0.57036(14) 0.83309(13) 0.33517(12) 0.0149(4) Uani 1 1 d .
C20C C 0.61882(15) 0.75866(14) 0.29556(13) 0.0174(4) Uani 1 1 d .
H20C H 0.6062 0.7339 0.2339 0.021 Uiso 1 1 calc R
C21C C 0.68565(16) 0.72015(15) 0.34532(14) 0.0231(5) Uani 1 1 d .
H21C H 0.7188 0.6692 0.3179 0.028 Uiso 1 1 calc R
C22C C 0.70371(17) 0.75604(17) 0.43455(15) 0.0286(5) Uani 1 1 d .
H22C H 0.7497 0.7297 0.4686 0.034 Uiso 1 1 calc R
C23C C 0.65560(18) 0.83008(17) 0.47523(14) 0.0289(5) Uani 1 1 d .
H23C H 0.6675 0.8538 0.5369 0.035 Uiso 1 1 calc R
C24C C 0.59002(17) 0.86956(15) 0.42579(13) 0.0224(5) Uani 1 1 d .
H24C H 0.5584 0.9214 0.4535 0.027 Uiso 1 1 calc R
C25C C 0.57133(15) 0.99610(13) 0.27941(13) 0.0155(4) Uani 1 1 d .
C26C C 0.58683(16) 1.06833(14) 0.35702(14) 0.0222(5) Uani 1 1 d .
H26C H 0.5505 1.0617 0.4035 0.027 Uiso 1 1 calc R
C27C C 0.65507(17) 1.14949(15) 0.36616(16) 0.0277(5) Uani 1 1 d .
H27C H 0.6668 1.1982 0.4195 0.033 Uiso 1 1 calc R
C28C C 0.70654(17) 1.16037(15) 0.29815(16) 0.0287(5) Uani 1 1 d .
H28C H 0.7527 1.2167 0.3046 0.034 Uiso 1 1 calc R
C29C C 0.69081(17) 1.08949(16) 0.22098(16) 0.0276(5) Uani 1 1 d .
H29C H 0.7256 1.0973 0.1741 0.033 Uiso 1 1 calc R
C30C C 0.62432(15) 1.00689(15) 0.21159(14) 0.0203(5) Uani 1 1 d .
H30C H 0.6150 0.9577 0.1589 0.024 Uiso 1 1 calc R
C31C C 0.36982(15) 0.91134(13) 0.31224(12) 0.0160(4) Uani 1 1 d .
C32C C 0.32353(16) 0.85998(15) 0.36078(15) 0.0250(5) Uani 1 1 d .
H32C H 0.3593 0.8135 0.3749 0.030 Uiso 1 1 calc R
C33C C 0.22515(17) 0.87637(16) 0.38874(16) 0.0311(6) Uani 1 1 d .
H33C H 0.1943 0.8419 0.4228 0.037 Uiso 1 1 calc R
C34C C 0.17232(17) 0.94285(16) 0.36696(15) 0.0283(5) Uani 1 1 d .
H34C H 0.1046 0.9535 0.3856 0.034 Uiso 1 1 calc R
C35C C 0.21717(16) 0.99407(15) 0.31821(14) 0.0249(5) Uani 1 1 d .
H35C H 0.1803 1.0396 0.3034 0.030 Uiso 1 1 calc R
C36C C 0.31576(16) 0.97887(14) 0.29113(13) 0.0194(4) Uani 1 1 d .
H36C H 0.3469 1.0144 0.2581 0.023 Uiso 1 1 calc R
F1S F 0.05920(14) 0.90619(12) 0.54217(11) 0.0597(5) Uani 1 1 d .
C3S C 0.05010(18) 0.96261(17) 0.77123(18) 0.0362(6) Uani 1 1 d .
H3S H 0.0223 0.9352 0.8116 0.043 Uiso 1 1 calc R
C4S C 0.10553(19) 1.05211(18) 0.80014(19) 0.0410(7) Uani 1 1 d .
H4S H 0.1155 1.0861 0.8601 0.049 Uiso 1 1 calc R
C2S C 0.03482(18) 0.91266(17) 0.68434(18) 0.0351(6) Uani 1 1 d .
H2S H -0.0033 0.8511 0.6639 0.042 Uiso 1 1 calc R
C5S C 0.14636(19) 1.09201(19) 0.7420(2) 0.0439(7) Uani 1 1 d .
H5S H 0.1842 1.1537 0.7622 0.053 Uiso 1 1 calc R
C6S C 0.13290(19) 1.04355(18) 0.6550(2) 0.0422(7) Uani 1 1 d .
H6S H 0.1615 1.0703 0.6146 0.051 Uiso 1 1 calc R
C1S C 0.0762(2) 0.95454(18) 0.62869(18) 0.0381(6) Uani 1 1 d .

loop_
_atom_site_aniso_label
_atom_site_aniso_U_11
_atom_site_aniso_U_22
_atom_site_aniso_U_33
_atom_site_aniso_U_23
_atom_site_aniso_U_13
_atom_site_aniso_U_12
Co1 0.01542(14) 0.01249(15) 0.01797(15) 0.00436(11) 0.00316(11) 0.00081(10)
O1 0.0327(9) 0.0229(9) 0.0333(9) 0.0110(7) -0.0037(7) 0.0077(7)
O2 0.0543(11) 0.0440(12) 0.0206(9) 0.0094(8) 0.0082(8) 0.0051(8)
O3 0.0185(9) 0.0479(12) 0.0548(11) 0.0323(9) 0.0022(7) -0.0043(7)
N1 0.0127(8) 0.0157(10) 0.0171(9) 0.0058(8) 0.0014(7) 0.0029(7)
C4 0.0208(11) 0.0158(12) 0.0215(11) 0.0016(9) 0.0057(9) -0.0015(9)
C3 0.0254(11) 0.0158(12) 0.0265(13) 0.0065(9) 0.0016(9) 0.0012(9)
C2 0.0251(12) 0.0169(12) 0.0244(12) 0.0104(9) 0.0004(9) 0.0004(9)
C1 0.0093(9) 0.0196(12) 0.0182(11) 0.0105(9) 0.0022(8) 0.0011(8)
C5 0.0158(10) 0.0113(10) 0.0148(10) 0.0048(8) 0.0036(8) 0.0007(7)
C6 0.0149(10) 0.0143(11) 0.0160(10) 0.0064(8) 0.0032(8) 0.0007(8)
C7 0.0151(10) 0.0155(11) 0.0232(11) 0.0064(9) 0.0047(8) 0.0039(8)
C8 0.0216(11) 0.0155(11) 0.0180(11) 0.0018(9) 0.0040(9) 0.0012(8)
C9 0.0144(10) 0.0203(12) 0.0179(11) 0.0067(9) -0.0021(8) -0.0006(8)
C10 0.0130(9) 0.0143(11) 0.0176(11) 0.0070(8) 0.0024(8) 0.0000(8)
C20 0.0134(10) 0.0137(11) 0.0175(11) 0.0024(8) 0.0023(8) 0.0055(8)
C21 0.0169(10) 0.0163(11) 0.0214(11) 0.0055(9) 0.0034(8) 0.0042(8)
C22 0.0217(11) 0.0270(13) 0.0319(13) 0.0156(10) 0.0005(9) -0.0015(9)
C23 0.0162(10) 0.0159(11) 0.0261(12) 0.0031(9) 0.0008(9) 0.0000(8)
C25 0.0176(10) 0.0179(12) 0.0209(11) 0.0019(9) -0.0006(8) 0.0053(8)
C24 0.0222(11) 0.0262(13) 0.0308(13) 0.0055(10) -0.0058(10) 0.0026(9)
C26 0.0234(11) 0.0190(12) 0.0174(11) 0.0063(9) 0.0006(9) 0.0071(9)
C27 0.0176(10) 0.0151(11) 0.0190(11) 0.0038(8) 0.0029(8) 0.0044(8)
C28 0.0228(11) 0.0235(13) 0.0282(12) 0.0125(10) 0.0011(9) -0.0001(9)
C11 0.0146(10) 0.0180(11) 0.0128(10) 0.0046(8) -0.0002(8) 0.0030(8)
C12 0.0170(10) 0.0242(12) 0.0161(11) 0.0052(9) 0.0001(8) 0.0007(8)
C13 0.0235(12) 0.0333(14) 0.0306(13) 0.0130(11) 0.0026(10) -0.0056(10)
C14 0.0147(11) 0.0419(15) 0.0192(12) 0.0053(10) 0.0031(9) 0.0069(9)
C15 0.0257(12) 0.0379(15) 0.0124(11) 0.0021(10) 0.0003(9) 0.0181(10)
C16 0.0453(15) 0.066(2) 0.0209(13) 0.0062(12) 0.0026(11) 0.0402(14)
C17 0.0342(13) 0.0218(12) 0.0156(11) 0.0060(9) 0.0000(9) 0.0125(10)
C18 0.0211(10) 0.0193(12) 0.0125(10) 0.0057(8) 0.0007(8) 0.0049(8)
C19 0.0293(12) 0.0196(12) 0.0249(12) 0.0115(9) 0.0057(9) 0.0031(9)
P1C 0.0126(2) 0.0126(3) 0.0146(3) 0.0038(2) 0.0030(2) 0.00149(19)
P2C 0.0127(2) 0.0118(3) 0.0157(3) 0.0042(2) 0.0026(2) 0.00186(19)
N1C 0.0149(8) 0.0161(9) 0.0179(9) 0.0036(7) 0.0023(7) 0.0034(7)
C1C 0.0158(10) 0.0129(11) 0.0176(11) 0.0041(8) 0.0060(8) -0.0001(8)
C2C 0.0181(11) 0.0330(14) 0.0203(12) 0.0056(10) 0.0022(9) 0.0021(9)
C3C 0.0290(13) 0.0441(16) 0.0150(11) 0.0052(10) 0.0053(9) 0.0025(11)
C4C 0.0278(12) 0.0276(14) 0.0270(13) 0.0019(10) 0.0152(10) 0.0009(9)
C5C 0.0203(11) 0.0284(14) 0.0392(14) 0.0120(11) 0.0136(10) 0.0088(9)
C6C 0.0212(11) 0.0250(13) 0.0256(12) 0.0111(10) 0.0071(9) 0.0067(9)
C7C 0.0184(10) 0.0160(11) 0.0116(10) 0.0020(8) 0.0024(8) 0.0047(8)
C8C 0.0206(11) 0.0207(12) 0.0232(12) 0.0076(9) 0.0036(9) 0.0018(9)
C9C 0.0382(14) 0.0203(13) 0.0296(13) 0.0106(10) 0.0021(10) 0.0068(10)
C10C 0.0385(14) 0.0225(13) 0.0268(13) 0.0012(10) -0.0019(10) 0.0176(10)
C11C 0.0217(11) 0.0311(14) 0.0298(13) 0.0011(10) 0.0036(10) 0.0124(10)
C12C 0.0200(11) 0.0201(12) 0.0223(11) 0.0027(9) 0.0056(9) 0.0046(8)
C13C 0.0143(10) 0.0134(11) 0.0183(11) 0.0036(8) 0.0064(8) 0.0021(8)
C14C 0.0180(10) 0.0195(12) 0.0229(11) 0.0063(9) 0.0028(9) 0.0033(8)
C15C 0.0169(11) 0.0210(12) 0.0325(13) 0.0018(10) 0.0032(9) -0.0005(9)
C16C 0.0235(12) 0.0190(13) 0.0404(14) 0.0066(10) 0.0116(10) -0.0034(9)
C17C 0.0304(12) 0.0264(13) 0.0325(13) 0.0156(11) 0.0126(10) 0.0013(10)
C18C 0.0211(11) 0.0230(12) 0.0193(11) 0.0078(9) 0.0057(9) 0.0020(9)
C19C 0.0119(9) 0.0154(11) 0.0182(11) 0.0073(8) 0.0031(8) 0.0000(8)
C20C 0.0149(10) 0.0197(12) 0.0195(11) 0.0072(9) 0.0070(8) 0.0030(8)
C21C 0.0189(11) 0.0271(13) 0.0304(13) 0.0140(10) 0.0103(9) 0.0113(9)
C22C 0.0215(11) 0.0424(15) 0.0312(14) 0.0224(12) 0.0050(10) 0.0136(10)
C23C 0.0315(12) 0.0394(15) 0.0174(12) 0.0114(10) 0.0014(10) 0.0071(11)
C24C 0.0272(11) 0.0202(12) 0.0201(12) 0.0048(9) 0.0059(9) 0.0067(9)
C25C 0.0108(9) 0.0117(10) 0.0241(11) 0.0067(9) 0.0001(8) 0.0022(7)
C26C 0.0205(11) 0.0175(12) 0.0280(12) 0.0060(9) 0.0042(9) 0.0034(8)
C27C 0.0219(11) 0.0158(12) 0.0393(14) 0.0023(10) -0.0026(10) 0.0022(9)
C28C 0.0175(11) 0.0179(12) 0.0526(16) 0.0185(11) -0.0014(10) -0.0019(9)
C29C 0.0201(11) 0.0293(14) 0.0403(14) 0.0221(11) 0.0056(10) 0.0018(9)
C30C 0.0172(10) 0.0207(12) 0.0251(12) 0.0103(9) 0.0027(9) 0.0041(8)
C31C 0.0134(10) 0.0144(11) 0.0168(11) 0.0001(8) 0.0015(8) 0.0012(8)
C32C 0.0215(11) 0.0202(12) 0.0384(14) 0.0139(10) 0.0095(10) 0.0062(9)
C33C 0.0240(12) 0.0310(14) 0.0455(15) 0.0187(12) 0.0180(11) 0.0029(10)
C34C 0.0146(11) 0.0302(14) 0.0397(14) 0.0078(11) 0.0090(10) 0.0048(9)
C35C 0.0206(11) 0.0253(13) 0.0280(12) 0.0057(10) 0.0023(9) 0.0093(9)
C36C 0.0208(11) 0.0186(12) 0.0186(11) 0.0052(9) 0.0023(8) 0.0045(8)
F1S 0.0760(12) 0.0539(11) 0.0591(11) 0.0177(9) 0.0288(9) 0.0287(9)
C3S 0.0280(13) 0.0319(15) 0.0594(18) 0.0203(13) 0.0241(12) 0.0134(10)
C4S 0.0278(13) 0.0355(16) 0.0619(18) 0.0112(13) 0.0177(12) 0.0117(11)
C2S 0.0253(12) 0.0231(14) 0.0615(18) 0.0122(13) 0.0189(12) 0.0116(10)
C5S 0.0259(13) 0.0273(15) 0.083(2) 0.0171(15) 0.0208(13) 0.0083(10)
C6S 0.0302(13) 0.0378(17) 0.077(2) 0.0338(16) 0.0292(13) 0.0175(12)
C1S 0.0349(14) 0.0344(16) 0.0544(18) 0.0153(13) 0.0224(12) 0.0216(11)

loop_
_atom_type_symbol
_atom_type_description
_atom_type_scat_dispersion_real
_atom_type_scat_dispersion_imag
_atom_type_scat_source
C C 0.0033 0.0016 'International Tables Vol C Tables 4.2.6.8 and 6.1.1.4'
H H 0.0000 0.0000 'International Tables Vol C Tables 4.2.6.8 and 6.1.1.4'
Co Co 0.3494 0.9721 'International Tables Vol C Tables 4.2.6.8 and 6.1.1.4'
F F 0.0171 0.0103 'International Tables Vol C Tables 4.2.6.8 and 6.1.1.4'
N N 0.0061 0.0033 'International Tables Vol C Tables 4.2.6.8 and 6.1.1.4'
O O 0.0106 0.0060 'International Tables Vol C Tables 4.2.6.8 and 6.1.1.4'
P P 0.1023 0.0942 'International Tables Vol C Tables 4.2.6.8 and 6.1.1.4'

loop_
_geom_angle_atom_site_label_1
_geom_angle_atom_site_label_2
_geom_angle_atom_site_label_3
_geom_angle
C4 Co1 C1 108.39(9)
C3 Co1 C4 110.37(10)
C3 Co1 C2 108.21(10)
C3 Co1 C1 116.15(9)
C2 Co1 C4 112.32(9)
C2 Co1 C1 101.17(9)
C1 N1 C5 160.07(18)
O1 C4 Co1 176.97(18)
O2 C3 Co1 177.43(19)
O3 C2 Co1 176.80(19)
N1 C1 Co1 172.27(17)
N1 C5 C6 119.34(16)
N1 C5 C10 119.04(17)
C6 C5 C10 121.61(18)
C5 C6 C20 121.38(17)
C7 C6 C5 118.14(17)
C7 C6 C20 120.43(17)
C6 C7 H7 119.4
C8 C7 C6 121.18(18)
C8 C7 H7 119.4
C7 C8 H8 120.2
C9 C8 C7 119.64(19)
C9 C8 H8 120.2
C8 C9 H9 119.2
C8 C9 C10 121.63(18)
C10 C9 H9 119.2
C5 C10 C11 121.26(17)
C9 C10 C5 117.76(17)
C9 C10 C11 120.97(16)
C21 C20 C6 119.60(17)
C27 C20 C6 120.05(17)
C27 C20 C21 120.30(17)
C20 C21 C22 121.48(17)
C23 C21 C20 119.01(18)
C23 C21 C22 119.51(18)
C21 C22 H22A 109.5
C21 C22 H22B 109.5
C21 C22 H22D 109.5
H22A C22 H22B 109.5
H22A C22 H22D 109.5
H22B C22 H22D 109.5
C21 C23 H23 119.1
C21 C23 C25 121.76(19)
C25 C23 H23 119.1
C23 C25 C24 120.44(19)
C26 C25 C23 118.20(17)
C26 C25 C24 121.35(19)
C25 C24 H24A 109.5
C25 C24 H24B 109.5
C25 C24 H24D 109.5
H24A C24 H24B 109.5
H24A C24 H24D 109.5
H24B C24 H24D 109.5
C25 C26 H26 119.1
C25 C26 C27 121.85(19)
C27 C26 H26 119.1
C20 C27 C28 120.54(17)
C26 C27 C20 118.85(18)
C26 C27 C28 120.59(18)
C27 C28 H28A 109.5
C27 C28 H28B 109.5
C27 C28 H28D 109.5
H28A C28 H28B 109.5
H28A C28 H28D 109.5
H28B C28 H28D 109.5
C12 C11 C10 119.45(18)
C18 C11 C10 120.27(17)
C18 C11 C12 120.27(18)
C11 C12 C13 121.00(18)
C14 C12 C11 118.8(2)
C14 C12 C13 120.16(19)
C12 C13 H13A 109.5
C12 C13 H13B 109.5
C12 C13 H13C 109.5
H13A C13 H13B 109.5
H13A C13 H13C 109.5
H13B C13 H13C 109.5
C12 C14 H14 119.1
C15 C14 C12 121.9(2)
C15 C14 H14 119.1
C14 C15 C16 121.6(2)
C14 C15 C17 118.39(19)
C17 C15 C16 120.0(2)
C15 C16 H16A 109.5
C15 C16 H16B 109.5
C15 C16 H16D 109.5
H16A C16 H16B 109.5
H16A C16 H16D 109.5
H16B C16 H16D 109.5
C15 C17 H17 119.1
C15 C17 C18 121.9(2)
C18 C17 H17 119.1
C11 C18 C19 121.27(17)
C17 C18 C11 118.75(19)
C17 C18 C19 119.98(19)
C18 C19 H19A 109.5
C18 C19 H19B 109.5
C18 C19 H19C 109.5
H19A C19 H19B 109.5
H19A C19 H19C 109.5
H19B C19 H19C 109.5
N1C P1C C1C 106.60(9)
N1C P1C C7C 115.37(9)
N1C P1C C13C 110.63(9)
C1C P1C C7C 107.12(9)
C13C P1C C1C 107.88(9)
C13C P1C C7C 108.92(9)
N1C P2C C19C 107.07(9)
N1C P2C C25C 111.11(9)
N1C P2C C31C 116.20(9)
C25C P2C C19C 106.59(9)
C25C P2C C31C 106.39(9)
C31C P2C C19C 109.09(9)
P2C N1C P1C 140.22(11)
C2C C1C P1C 120.71(15)
C2C C1C C6C 119.40(19)
C6C C1C P1C 119.78(15)
C1C C2C H2C 120.1
C3C C2C C1C 119.8(2)
C3C C2C H2C 120.1
C2C C3C H3C 119.6
C2C C3C C4C 120.8(2)
C4C C3C H3C 119.6
C3C C4C H4C 120.2
C5C C4C C3C 119.5(2)
C5C C4C H4C 120.2
C4C C5C H5C 119.8
C4C C5C C6C 120.3(2)
C6C C5C H5C 119.8
C1C C6C H6C 119.9
C5C C6C C1C 120.1(2)
C5C C6C H6C 119.9
C8C C7C P1C 117.90(15)
C12C C7C P1C 122.54(16)
C12C C7C C8C 119.49(18)
C7C C8C H8C 119.9
C9C C8C C7C 120.2(2)
C9C C8C H8C 119.9
C8C C9C H9C 120.0
C8C C9C C10C 119.9(2)
C10C C9C H9C 120.0
C9C C10C H10C 120.0
C11C C10C C9C 120.1(2)
C11C C10C H10C 120.0
C10C C11C H11C 119.7
C10C C11C C12C 120.6(2)
C12C C11C H11C 119.7
C7C C12C H12C 120.1
C11C C12C C7C 119.7(2)
C11C C12C H12C 120.1
C14C C13C P1C 121.10(15)
C18C C13C P1C 119.20(15)
C18C C13C C14C 119.59(19)
C13C C14C H14C 120.1
C15C C14C C13C 119.7(2)
C15C C14C H14C 120.1
C14C C15C H15C 119.7
C16C C15C C14C 120.6(2)
C16C C15C H15C 119.7
C15C C16C H16C 120.0
C15C C16C C17C 120.0(2)
C17C C16C H16C 120.0
C16C C17C H17C 120.0
C18C C17C C16C 120.1(2)
C18C C17C H17C 120.0
C13C C18C H18C 120.0
C17C C18C C13C 120.00(19)
C17C C18C H18C 120.0
C20C C19C P2C 119.21(15)
C20C C19C C24C 119.42(18)
C24C C19C P2C 121.18(15)
C19C C20C H20C 119.8
C19C C20C C21C 120.41(19)
C21C C20C H20C 119.8
C20C C21C H21C 120.1
C22C C21C C20C 119.7(2)
C22C C21C H21C 120.1
C21C C22C H22C 119.7
C21C C22C C23C 120.65(19)
C23C C22C H22C 119.7
C22C C23C H23C 120.1
C22C C23C C24C 119.8(2)
C24C C23C H23C 120.1
C19C C24C H24C 120.0
C23C C24C C19C 119.9(2)
C23C C24C H24C 120.0
C26C C25C P2C 121.02(16)
C30C C25C P2C 119.27(16)
C30C C25C C26C 119.56(19)
C25C C26C H26C 120.1
C27C C26C C25C 119.9(2)
C27C C26C H26C 120.1
C26C C27C H27C 119.8
C26C C27C C28C 120.4(2)
C28C C27C H27C 119.8
C27C C28C H28C 120.0
C29C C28C C27C 120.0(2)
C29C C28C H28C 120.0
C28C C29C H29C 119.9
C28C C29C C30C 120.2(2)
C30C C29C H29C 119.9
C25C C30C H30C 120.0
C29C C30C C25C 120.0(2)
C29C C30C H30C 120.0
C32C C31C P2C 121.49(15)
C32C C31C C36C 119.32(18)
C36C C31C P2C 118.98(15)
C31C C32C H32C 119.9
C33C C32C C31C 120.2(2)
C33C C32C H32C 119.9
C32C C33C H33C 120.1
C34C C33C C32C 119.8(2)
C34C C33C H33C 120.1
C33C C34C H34C 119.7
C33C C34C C35C 120.5(2)
C35C C34C H34C 119.7
C34C C35C H35C 120.1
C36C C35C C34C 119.9(2)
C36C C35C H35C 120.1
C31C C36C H36C 119.9
C35C C36C C31C 120.2(2)
C35C C36C H36C 119.9
C4S C3S H3S 119.7
C2S C3S H3S 119.7
C2S C3S C4S 120.5(2)
C3S C4S H4S 120.0
C5S C4S C3S 120.0(3)
C5S C4S H4S 120.0
C3S C2S H2S 121.1
C1S C2S C3S 117.8(2)
C1S C2S H2S 121.1
C4S C5S H5S 119.6
C6S C5S C4S 120.7(3)
C6S C5S H5S 119.6
C5S C6S H6S 121.3
C5S C6S C1S 117.5(3)
C1S C6S H6S 121.3
F1S C1S C6S 118.4(2)
C2S C1S F1S 118.1(2)
C2S C1S C6S 123.5(3)

loop_
_geom_bond_atom_site_label_1
_geom_bond_atom_site_label_2
_geom_bond_distance
Co1 C4 1.764(2)
Co1 C3 1.747(2)
Co1 C2 1.749(2)
Co1 C1 1.806(2)
O1 C4 1.167(2)
O2 C3 1.166(3)
O3 C2 1.161(2)
N1 C1 1.188(2)
N1 C5 1.387(3)
C5 C6 1.403(3)
C5 C10 1.408(3)
C6 C7 1.389(3)
C6 C20 1.495(3)
C7 H7 0.9500
C7 C8 1.385(3)
C8 H8 0.9500
C8 C9 1.385(3)
C9 H9 0.9500
C9 C10 1.385(3)
C10 C11 1.493(3)
C20 C21 1.404(3)
C20 C27 1.399(3)
C21 C22 1.510(3)
C21 C23 1.391(3)
C22 H22A 0.9800
C22 H22B 0.9800
C22 H22D 0.9800
C23 H23 0.9500
C23 C25 1.392(3)
C25 C24 1.508(3)
C25 C26 1.390(3)
C24 H24A 0.9800
C24 H24B 0.9800
C24 H24D 0.9800
C26 H26 0.9500
C26 C27 1.396(3)
C27 C28 1.508(3)
C28 H28A 0.9800
C28 H28B 0.9800
C28 H28D 0.9800
C11 C12 1.404(3)
C11 C18 1.398(3)
C12 C13 1.503(3)
C12 C14 1.393(3)
C13 H13A 0.9800
C13 H13B 0.9800
C13 H13C 0.9800
C14 H14 0.9500
C14 C15 1.378(3)
C15 C16 1.509(3)
C15 C17 1.390(3)
C16 H16A 0.9800
C16 H16B 0.9800
C16 H16D 0.9800
C17 H17 0.9500
C17 C18 1.392(3)
C18 C19 1.511(3)
C19 H19A 0.9800
C19 H19B 0.9800
C19 H19C 0.9800
P1C N1C 1.5823(16)
P1C C1C 1.800(2)
P1C C7C 1.804(2)
P1C C13C 1.798(2)
P2C N1C 1.5771(17)
P2C C19C 1.8052(19)
P2C C25C 1.794(2)
P2C C31C 1.796(2)
C1C C2C 1.390(3)
C1C C6C 1.392(3)
C2C H2C 0.9500
C2C C3C 1.381(3)
C3C H3C 0.9500
C3C C4C 1.385(3)
C4C H4C 0.9500
C4C C5C 1.377(3)
C5C H5C 0.9500
C5C C6C 1.388(3)
C6C H6C 0.9500
C7C C8C 1.396(3)
C7C C12C 1.393(3)
C8C H8C 0.9500
C8C C9C 1.383(3)
C9C H9C 0.9500
C9C C10C 1.388(3)
C10C H10C 0.9500
C10C C11C 1.376(3)
C11C H11C 0.9500
C11C C12C 1.386(3)
C12C H12C 0.9500
C13C C14C 1.399(3)
C13C C18C 1.394(3)
C14C H14C 0.9500
C14C C15C 1.382(3)
C15C H15C 0.9500
C15C C16C 1.381(3)
C16C H16C 0.9500
C16C C17C 1.388(3)
C17C H17C 0.9500
C17C C18C 1.386(3)
C18C H18C 0.9500
C19C C20C 1.386(3)
C19C C24C 1.397(3)
C20C H20C 0.9500
C20C C21C 1.387(3)
C21C H21C 0.9500
C21C C22C 1.376(3)
C22C H22C 0.9500
C22C C23C 1.384(3)
C23C H23C 0.9500
C23C C24C 1.384(3)
C24C H24C 0.9500
C25C C26C 1.395(3)
C25C C30C 1.391(3)
C26C H26C 0.9500
C26C C27C 1.380(3)
C27C H27C 0.9500
C27C C28C 1.383(3)
C28C H28C 0.9500
C28C C29C 1.380(3)
C29C H29C 0.9500
C29C C30C 1.387(3)
C30C H30C 0.9500
C31C C32C 1.389(3)
C31C C36C 1.398(3)
C32C H32C 0.9500
C32C C33C 1.388(3)
C33C H33C 0.9500
C33C C34C 1.380(3)
C34C H34C 0.9500
C34C C35C 1.383(3)
C35C H35C 0.9500
C35C C36C 1.382(3)
C36C H36C 0.9500
F1S C1S 1.366(3)
C3S H3S 0.9500
C3S C4S 1.381(4)
C3S C2S 1.378(4)
C4S H4S 0.9500
C4S C5S 1.377(4)
C2S H2S 0.9500
C2S C1S 1.364(4)
C5S H5S 0.9500
C5S C6S 1.376(4)
C6S H6S 0.9500
C6S C1S 1.381(4)
